data_2214924
loop_
_publ_author_name
'Niemeyer, Mark'

_publ_section_title
;An unsolvated erbium organyl:
 (2,4,6,2'',4'',6''-hexamethyl-1,1':3';1''-terphenyl-2'-yl)bis(methylcyclopentadienyl)erbium(III)
;
_journal_coeditor_code YA2055
_journal_issue 8
_journal_name_full 'Acta Crystallographica Section E'
_journal_page_first m2188
_journal_page_last m2188
_journal_paper_doi 10.1107/S1600536807034575
_journal_volume 63
_journal_year 2007
_chemical_formula_iupac '[Er (C6 H7)2 (C24 H25)]'
_chemical_formula_moiety 'C36 H39 Er'
_chemical_formula_sum 'C36 H39 Er'
_chemical_formula_weight 638.93
_chemical_melting_point 428
_chemical_name_systematic
;
(2,4,6,2'',4'',6''-hexamethyl-1,1':3';1''-terphenyl-2'-yl)\
bis(methylcyclopentadienyl)erbium(III)
;
_space_group_IT_number 14
_symmetry_cell_setting monoclinic
_symmetry_space_group_name_Hall '-P 2ybc'
_symmetry_space_group_name_H-M 'P 1 21/c 1'
_atom_sites_solution_hydrogens geom
_atom_sites_solution_primary direct
_atom_sites_solution_secondary difmap
_audit_creation_method SHELXL97
_cell_angle_alpha 90.00
_cell_angle_beta 99.428(7)
_cell_angle_gamma 90.00
_cell_formula_units_Z 4
_cell_length_a 9.6758(9)
_cell_length_b 18.1260(10)
_cell_length_c 16.248(2)
_cell_measurement_reflns_used 48
_cell_measurement_temperature 173(2)
_cell_measurement_theta_max 12.5
_cell_measurement_theta_min 6.0
_cell_volume 2811.1(5)
_computing_cell_refinement XSCANS
_computing_data_collection 'XSCANS (Siemens, 1994)'
_computing_data_reduction XSCANS
_computing_molecular_graphics
;
DIAMOND (Brandenburg, 2005) and SHELXTL (Sheldrick, 1998)'
;
_computing_publication_material SHELXTL
_computing_structure_refinement 'SHELXL97 (Sheldrick, 1997)'
_computing_structure_solution 'SHELXS97 (Sheldrick, 1997)'
_diffrn_ambient_temperature 173(2)
_diffrn_measured_fraction_theta_full 0.999
_diffrn_measured_fraction_theta_max 0.999
_diffrn_measurement_device_type 'Siemens P4'
_diffrn_measurement_method \w
_diffrn_radiation_monochromator graphite
_diffrn_radiation_source 'fine-focus sealed tube'
_diffrn_radiation_type MoK\a
_diffrn_radiation_wavelength 0.71069
_diffrn_reflns_av_R_equivalents 0.071
_diffrn_reflns_av_sigmaI/netI 0.065
_diffrn_reflns_limit_h_max 13
_diffrn_reflns_limit_h_min -13
_diffrn_reflns_limit_k_max 24
_diffrn_reflns_limit_k_min 0
_diffrn_reflns_limit_l_max 22
_diffrn_reflns_limit_l_min 0
_diffrn_reflns_number 8124
_diffrn_reflns_theta_full 29.0
_diffrn_reflns_theta_max 29.0
_diffrn_reflns_theta_min 2.1
_diffrn_standards_decay_% 0
_diffrn_standards_interval_count 298
_diffrn_standards_number 2
_exptl_absorpt_coefficient_mu 3.01
_exptl_absorpt_correction_T_max 0.504
_exptl_absorpt_correction_T_min 0.335
_exptl_absorpt_correction_type psi-scan
_exptl_absorpt_process_details '(North <i>et al.</i>,  1968)'
_exptl_crystal_colour 'pale pink'
_exptl_crystal_density_diffrn 1.510
_exptl_crystal_density_method 'not measured'
_exptl_crystal_description prism
_exptl_crystal_F_000 1292
_exptl_crystal_size_max 0.50
_exptl_crystal_size_mid 0.30
_exptl_crystal_size_min 0.25
_refine_diff_density_max 1.05
_refine_diff_density_min -1.52
_refine_ls_extinction_method none
_refine_ls_goodness_of_fit_ref 1.07
_refine_ls_hydrogen_treatment refU
_refine_ls_matrix_type full
_refine_ls_number_parameters 346
_refine_ls_number_reflns 7465
_refine_ls_number_restraints 0
_refine_ls_restrained_S_all 1.07
_refine_ls_R_factor_all 0.065
_refine_ls_R_factor_gt 0.040
_refine_ls_shift/su_max 0.001
_refine_ls_shift/su_mean 0.000
_refine_ls_structure_factor_coef Fsqd
_refine_ls_weighting_details 'calc w = 1/[\s^2^(Fo^2^)+(0.0351P)^2^] where P=(Fo^2^+2Fc^2^)/3'
_refine_ls_weighting_scheme calc
_refine_ls_wR_factor_gt 0.086
_refine_ls_wR_factor_ref 0.095
_reflns_number_gt 5572
_reflns_number_total 7465
_reflns_threshold_expression I>2\s(I)
_cod_data_source_file ya2055.cif
_cod_data_source_block I
_cod_original_sg_symbol_H-M 'P 21/c'
_cod_database_code 2214924
_cod_database_fobs_code 2214924

loop_
_symmetry_equiv_pos_as_xyz
'x, y, z'
'-x, y+1/2, -z+1/2'
'-x, -y, -z'
'x, -y-1/2, z-1/2'

loop_
_atom_site_type_symbol
_atom_site_label
_atom_site_fract_x
_atom_site_fract_y
_atom_site_fract_z
_atom_site_U_iso_or_equiv
_atom_site_adp_type
_atom_site_calc_flag
_atom_site_refinement_flags
_atom_site_occupancy
Er Er 0.78480(2) 0.160221(10) 0.337742(12) 0.02371(6) Uani d . 1
C C11 0.5701(4) 0.0878(2) 0.3177(3) 0.0220(8) Uani d . 1
C C12 0.5970(4) 0.0191(2) 0.2803(2) 0.0203(7) Uani d . 1
C C13 0.5040(5) -0.0397(2) 0.2735(3) 0.0272(9) Uani d . 1
H H13A 0.5275 -0.0848 0.2494 0.034(5) Uiso calc R 1
C C14 0.3776(5) -0.0330(2) 0.3016(3) 0.0281(9) Uani d . 1
H H14A 0.3141 -0.0733 0.2975 0.034(5) Uiso calc R 1
C C15 0.3442(5) 0.0339(2) 0.3362(3) 0.0266(9) Uani d . 1
H H15A 0.2569 0.0393 0.3551 0.034(5) Uiso calc R 1
C C16 0.4383(4) 0.0931(2) 0.3432(2) 0.0207(8) Uani d . 1
C C21 0.7283(4) 0.0143(2) 0.2413(2) 0.0211(8) Uani d . 1
C C22 0.7303(5) 0.0528(2) 0.1659(3) 0.0260(9) Uani d . 1
C C23 0.8529(5) 0.0517(2) 0.1304(3) 0.0304(10) Uani d . 1
H H23A 0.8558 0.0793 0.0810 0.034(5) Uiso calc R 1
C C24 0.9699(5) 0.0117(2) 0.1648(3) 0.0277(9) Uani d . 1
C C25 0.9613(4) -0.0306(2) 0.2358(3) 0.0260(9) Uani d . 1
H H25A 1.0391 -0.0601 0.2589 0.034(5) Uiso calc R 1
C C26 0.8426(5) -0.0307(2) 0.2736(2) 0.0234(8) Uani d . 1
C C31 0.9460(5) 0.1945(3) 0.4850(3) 0.0296(9) Uani d . 1
C C32 1.0263(5) 0.1502(2) 0.4400(3) 0.0291(9) Uani d . 1
H H32A 1.1198 0.1637 0.4258 0.045(6) Uiso calc R 1
C C33 0.9663(5) 0.0792(3) 0.4322(3) 0.0307(10) Uani d . 1
H H33A 1.0121 0.0340 0.4140 0.045(6) Uiso calc R 1
C C34 0.8454(5) 0.0800(3) 0.4707(3) 0.0297(9) Uani d . 1
H H34A 0.7922 0.0354 0.4840 0.045(6) Uiso calc R 1
C C35 0.8312(5) 0.1508(3) 0.5022(3) 0.0302(9) Uani d . 1
H H35A 0.7636 0.1654 0.5397 0.045(6) Uiso calc R 1
C C41 0.7264(6) 0.3005(2) 0.3245(3) 0.0317(10) Uani d . 1
C C42 0.8693(5) 0.2952(2) 0.3166(3) 0.0316(10) Uani d . 1
H H42A 0.9480 0.3207 0.3533 0.045(6) Uiso calc R 1
C C43 0.8798(6) 0.2591(3) 0.2417(3) 0.0378(11) Uani d . 1
H H43A 0.9668 0.2544 0.2164 0.045(6) Uiso calc R 1
C C44 0.7445(6) 0.2425(3) 0.2023(3) 0.0397(12) Uani d . 1
H H44A 0.7193 0.2234 0.1440 0.045(6) Uiso calc R 1
C C45 0.6479(5) 0.2677(3) 0.2522(3) 0.0358(11) Uani d . 1
H H45A 0.5440 0.2708 0.2349 0.045(6) Uiso calc R 1
C C61 0.3927(4) 0.1652(2) 0.3759(2) 0.0220(7) Uani d . 1
C C62 0.3219(5) 0.2171(2) 0.3206(3) 0.0257(9) Uani d . 1
C C63 0.2844(5) 0.2850(2) 0.3510(3) 0.0280(9) Uani d . 1
H H63A 0.2375 0.3202 0.3130 0.034(5) Uiso calc R 1
C C64 0.3137(5) 0.3025(3) 0.4350(3) 0.0301(9) Uani d . 1
C C65 0.3779(5) 0.2494(3) 0.4898(3) 0.0291(9) Uani d . 1
H H65A 0.3959 0.2603 0.5478 0.034(5) Uiso calc R 1
C C66 0.4170(4) 0.1805(2) 0.4627(3) 0.0251(9) Uani d . 1
C C221 0.5983(5) 0.0849(3) 0.1176(3) 0.0344(10) Uani d . 1
H H22A 0.6203 0.1111 0.0685 0.064(5) Uiso calc R 1
H H22B 0.5571 0.1195 0.1531 0.064(5) Uiso calc R 1
H H22C 0.5315 0.0452 0.0996 0.064(5) Uiso calc R 1
C C241 1.0993(5) 0.0103(3) 0.1238(3) 0.0390(11) Uani d . 1
H H24A 1.1133 0.0590 0.1004 0.064(5) Uiso calc R 1
H H24B 1.0874 -0.0266 0.0791 0.064(5) Uiso calc R 1
H H24C 1.1811 -0.0025 0.1654 0.064(5) Uiso calc R 1
C C261 0.8379(5) -0.0808(2) 0.3474(3) 0.0291(9) Uani d . 1
H H26A 0.9334 -0.0953 0.3718 0.064(5) Uiso calc R 1
H H26B 0.7829 -0.1249 0.3289 0.064(5) Uiso calc R 1
H H26C 0.7942 -0.0546 0.3893 0.064(5) Uiso calc R 1
C C311 0.9865(7) 0.2687(3) 0.5224(4) 0.0454(13) Uani d . 1
H H31A 1.0307 0.2625 0.5807 0.144(17) Uiso calc R 1
H H31B 0.9026 0.2995 0.5198 0.144(17) Uiso calc R 1
H H31C 1.0526 0.2925 0.4911 0.144(17) Uiso calc R 1
C C411 0.6647(6) 0.3360(3) 0.3947(4) 0.0454(12) Uani d . 1
H H41A 0.6583 0.3894 0.3860 0.144(17) Uiso calc R 1
H H41B 0.7249 0.3256 0.4481 0.144(17) Uiso calc R 1
H H41C 0.5709 0.3159 0.3956 0.144(17) Uiso calc R 1
C C621 0.2827(6) 0.1990(3) 0.2291(3) 0.0356(11) Uani d . 1
H H62A 0.2570 0.2445 0.1976 0.064(5) Uiso calc R 1
H H62B 0.2030 0.1649 0.2210 0.064(5) Uiso calc R 1
H H62C 0.3627 0.1760 0.2091 0.064(5) Uiso calc R 1
C C641 0.2815(6) 0.3791(3) 0.4654(3) 0.0434(13) Uani d . 1
H H64A 0.1865 0.3935 0.4398 0.064(5) Uiso calc R 1
H H64B 0.3490 0.4146 0.4498 0.064(5) Uiso calc R 1
H H64C 0.2881 0.3784 0.5263 0.064(5) Uiso calc R 1
C C661 0.4763(5) 0.1222(3) 0.5246(3) 0.0349(10) Uani d . 1
H H66A 0.5096 0.1453 0.5788 0.064(5) Uiso calc R 1
H H66B 0.5545 0.0973 0.5048 0.064(5) Uiso calc R 1
H H66C 0.4032 0.0861 0.5306 0.064(5) Uiso calc R 1

loop_
_atom_site_aniso_label
_atom_site_aniso_U_11
_atom_site_aniso_U_22
_atom_site_aniso_U_33
_atom_site_aniso_U_12
_atom_site_aniso_U_13
_atom_site_aniso_U_23
Er 0.02356(9) 0.02370(9) 0.02381(9) -0.00197(9) 0.00372(6) 0.00470(8)
C11 0.024(2) 0.0229(18) 0.0203(19) -0.0004(16) 0.0064(16) 0.0027(15)
C12 0.0199(18) 0.0242(18) 0.0165(17) 0.0038(15) 0.0024(14) 0.0027(15)
C13 0.029(2) 0.024(2) 0.028(2) 0.0015(17) 0.0027(18) 0.0004(16)
C14 0.024(2) 0.026(2) 0.035(2) -0.0014(17) 0.0031(18) 0.0007(17)
C15 0.0185(19) 0.029(2) 0.033(2) -0.0001(17) 0.0067(17) 0.0016(17)
C16 0.0192(18) 0.0269(19) 0.0162(17) 0.0022(15) 0.0034(15) 0.0028(15)
C21 0.0239(19) 0.0208(17) 0.0191(18) 0.0002(15) 0.0047(15) -0.0009(15)
C22 0.029(2) 0.0266(19) 0.0231(19) 0.0033(17) 0.0057(17) 0.0013(17)
C23 0.040(3) 0.029(2) 0.024(2) 0.0041(19) 0.0121(19) 0.0057(17)
C24 0.026(2) 0.030(2) 0.030(2) -0.0007(18) 0.0121(18) -0.0058(18)
C25 0.0197(19) 0.028(2) 0.031(2) 0.0051(16) 0.0049(17) -0.0051(17)
C26 0.029(2) 0.025(2) 0.0170(18) 0.0031(17) 0.0075(16) -0.0025(15)
C31 0.030(2) 0.030(2) 0.028(2) -0.0001(19) 0.0023(18) 0.0002(18)
C32 0.0214(19) 0.036(2) 0.028(2) -0.0030(18) 0.0008(16) -0.0011(18)
C33 0.033(2) 0.030(2) 0.027(2) 0.0061(19) -0.0002(19) 0.0020(18)
C34 0.031(2) 0.032(2) 0.025(2) -0.0036(18) 0.0003(18) 0.0075(18)
C35 0.026(2) 0.040(3) 0.025(2) -0.0020(19) 0.0072(17) 0.0000(18)
C41 0.042(3) 0.021(2) 0.033(2) 0.0034(19) 0.009(2) 0.0077(17)
C42 0.034(2) 0.026(2) 0.035(2) -0.0040(19) 0.009(2) 0.0056(18)
C43 0.044(3) 0.034(2) 0.040(3) -0.002(2) 0.021(2) 0.006(2)
C44 0.055(3) 0.039(3) 0.026(2) -0.003(2) 0.008(2) 0.006(2)
C45 0.037(3) 0.030(2) 0.040(3) 0.002(2) 0.003(2) 0.018(2)
C61 0.0174(17) 0.0259(19) 0.0238(18) 0.0000(16) 0.0067(14) -0.0015(16)
C62 0.028(2) 0.028(2) 0.022(2) 0.0033(17) 0.0074(16) -0.0003(16)
C63 0.027(2) 0.027(2) 0.030(2) 0.0081(18) 0.0054(19) 0.0019(17)
C64 0.027(2) 0.032(2) 0.032(2) 0.0030(18) 0.0086(19) -0.0054(19)
C65 0.026(2) 0.038(2) 0.025(2) 0.0007(19) 0.0102(18) -0.0052(18)
C66 0.0171(18) 0.035(2) 0.024(2) -0.0003(16) 0.0060(16) 0.0032(16)
C221 0.037(3) 0.037(2) 0.028(2) 0.009(2) 0.001(2) 0.0080(19)
C241 0.040(3) 0.047(3) 0.035(3) 0.000(2) 0.019(2) 0.000(2)
C261 0.035(2) 0.029(2) 0.024(2) 0.0021(19) 0.0050(18) 0.0021(17)
C311 0.053(3) 0.039(3) 0.045(3) -0.002(3) 0.007(3) -0.006(2)
C411 0.052(3) 0.044(3) 0.042(3) 0.008(3) 0.014(2) 0.001(2)
C621 0.045(3) 0.039(3) 0.022(2) 0.008(2) 0.001(2) 0.0015(19)
C641 0.050(3) 0.039(3) 0.042(3) 0.006(2) 0.010(3) -0.012(2)
C661 0.035(3) 0.047(3) 0.024(2) -0.001(2) 0.0079(19) 0.005(2)

loop_
_atom_type_symbol
_atom_type_description
_atom_type_scat_dispersion_real
_atom_type_scat_dispersion_imag
_atom_type_scat_source
C C 0.0033 0.0016 'International Tables Vol C Tables 4.2.6.8 and 6.1.1.4'
H H 0.0000 0.0000 'International Tables Vol C Tables 4.2.6.8 and 6.1.1.4'
Er Er -0.2586 4.9576 'International Tables Vol C Tables 4.2.6.8 and 6.1.1.4'

loop_
_geom_angle_atom_site_label_1
_geom_angle_atom_site_label_2
_geom_angle_atom_site_label_3
_geom_angle
_geom_angle_publ_flag
C11 Er C34 83.11(14) ?
C11 Er C33 104.71(14) ?
C34 Er C33 31.67(15) ?
C11 Er C41 110.29(15) ?
C34 Er C41 129.28(15) ?
C33 Er C41 135.95(16) ?
C11 Er C42 139.83(14) ?
C34 Er C42 126.92(15) ?
C33 Er C42 114.29(15) ?
C41 Er C42 31.35(15) ?
C11 Er C45 89.10(15) ?
C34 Er C45 152.19(16) ?
C33 Er C45 165.78(16) ?
C41 Er C45 31.51(15) ?
C42 Er C45 51.54(16) ?
C11 Er C44 100.81(15) ?
C34 Er C44 175.50(16) ?
C33 Er C44 144.02(16) ?
C41 Er C44 51.54(16) ?
C42 Er C44 50.84(16) ?
C45 Er C44 31.11(16) ?
C11 Er C43 131.29(16) ?
C34 Er C43 145.23(16) ?
C33 Er C43 117.89(17) ?
C41 Er C43 51.68(15) ?
C42 Er C43 30.87(15) ?
C45 Er C43 51.42(16) ?
C44 Er C43 30.63(17) ?
C11 Er C35 95.75(14) ?
C34 Er C35 30.93(14) ?
C33 Er C35 51.49(15) ?
C41 Er C35 98.37(15) ?
C42 Er C35 100.84(15) ?
C45 Er C35 124.86(16) ?
C44 Er C35 149.23(16) ?
C43 Er C35 128.62(16) ?
C11 Er C32 133.97(14) ?
C34 Er C32 51.76(14) ?
C33 Er C32 31.22(14) ?
C41 Er C32 106.06(15) ?
C42 Er C32 83.34(15) ?
C45 Er C32 134.59(15) ?
C44 Er C32 123.99(16) ?
C43 Er C32 93.49(16) ?
C35 Er C32 51.18(14) ?
C11 Er C31 126.72(14) ?
C34 Er C31 51.14(14) ?
C33 Er C31 50.93(14) ?
C41 Er C31 86.26(15) ?
C42 Er C31 75.78(15) ?
C45 Er C31 117.76(15) ?
C44 Er C31 126.43(16) ?
C43 Er C31 99.25(16) ?
C35 Er C31 30.97(14) ?
C32 Er C31 30.40(14) ?
C16 C11 C12 114.9(4) ?
C12 C11 Er 108.4(3) y
C16 C11 Er 136.0(3) y
C13 C12 C11 122.9(4) ?
C13 C12 C21 120.0(4) ?
C11 C12 C21 116.9(4) ?
C14 C13 C12 120.2(4) ?
C14 C13 H13A 119.9 ?
C12 C13 H13A 119.9 ?
C13 C14 C15 119.1(4) ?
C13 C14 H14A 120.4 ?
C15 C14 H14A 120.4 ?
C14 C15 C16 120.5(4) ?
C14 C15 H15A 119.8 ?
C16 C15 H15A 119.8 ?
C15 C16 C11 122.2(4) ?
C15 C16 C61 118.0(4) ?
C11 C16 C61 119.7(4) ?
C26 C21 C22 119.3(4) ?
C26 C21 C12 122.7(3) ?
C22 C21 C12 117.8(4) ?
C23 C22 C21 118.8(4) ?
C23 C22 C221 119.7(4) ?
C21 C22 C221 120.9(4) ?
C24 C23 C22 122.2(4) ?
C24 C23 H23A 118.9 ?
C22 C23 H23A 118.9 ?
C23 C24 C25 117.8(4) ?
C23 C24 C241 120.8(4) ?
C25 C24 C241 121.3(4) ?
C26 C25 C24 122.1(4) ?
C26 C25 H25A 118.9 ?
C24 C25 H25A 118.9 ?
C25 C26 C21 119.4(4) ?
C25 C26 C261 119.2(4) ?
C21 C26 C261 121.4(4) ?
C32 C31 C35 107.4(4) ?
C32 C31 C311 126.4(5) ?
C35 C31 C311 125.3(4) ?
C32 C31 Er 72.3(3) ?
C35 C31 Er 72.0(3) ?
C311 C31 Er 129.7(3) ?
C31 C32 C33 108.3(4) ?
C31 C32 Er 77.3(3) ?
C33 C32 Er 72.4(3) ?
C31 C32 H32A 125.3 ?
C33 C32 H32A 125.3 ?
Er C32 H32A 125.3 ?
C32 C33 C34 108.1(4) ?
C32 C33 Er 76.4(3) ?
C34 C33 Er 74.2(3) ?
C32 C33 H33A 125.4 ?
C34 C33 H33A 125.4 ?
Er C33 H33A 125.4 ?
C35 C34 C33 108.0(4) ?
C35 C34 Er 76.5(3) ?
C33 C34 Er 74.2(2) ?
C35 C34 H34A 125.4 ?
C33 C34 H34A 125.4 ?
Er C34 H34A 125.4 ?
C34 C35 C31 108.2(4) ?
C34 C35 Er 72.5(3) ?
C31 C35 Er 77.0(3) ?
C34 C35 H35A 125.4 ?
C31 C35 H35A 125.4 ?
Er C35 H35A 125.4 ?
C42 C41 C45 107.2(4) ?
C42 C41 C411 127.5(5) ?
C45 C41 C411 125.2(5) ?
C42 C41 Er 74.9(3) ?
C45 C41 Er 74.9(3) ?
C411 C41 Er 117.3(3) ?
C43 C42 C41 108.8(5) ?
C43 C42 Er 75.3(3) ?
C41 C42 Er 73.8(3) ?
C43 C42 H42A 125.2 ?
C41 C42 H42A 125.2 ?
Er C42 H42A 125.2 ?
C44 C43 C42 107.7(5) ?
C44 C43 Er 74.5(3) ?
C42 C43 Er 73.8(3) ?
C44 C43 H43A 125.7 ?
C42 C43 H43A 125.7 ?
Er C43 H43A 125.7 ?
C43 C44 C45 109.1(5) ?
C43 C44 Er 74.9(3) ?
C45 C44 Er 74.0(3) ?
C43 C44 H44A 125.1 ?
C45 C44 H44A 125.1 ?
Er C44 H44A 125.1 ?
C44 C45 C41 107.2(5) ?
C44 C45 Er 74.9(3) ?
C41 C45 Er 73.6(3) ?
C44 C45 H45A 125.9 ?
C41 C45 H45A 125.9 ?
Er C45 H45A 125.9 ?
C62 C61 C66 119.4(4) ?
C62 C61 C16 119.8(4) ?
C66 C61 C16 120.7(4) ?
C63 C62 C61 119.5(4) ?
C63 C62 C621 120.1(4) ?
C61 C62 C621 120.4(4) ?
C64 C63 C62 121.8(4) ?
C64 C63 H63A 119.1 ?
C62 C63 H63A 119.1 ?
C63 C64 C65 118.2(4) ?
C63 C64 C641 120.5(4) ?
C65 C64 C641 121.2(4) ?
C64 C65 C66 122.2(4) ?
C64 C65 H65A 118.9 ?
C66 C65 H65A 118.9 ?
C65 C66 C61 118.6(4) ?
C65 C66 C661 120.6(4) ?
C61 C66 C661 120.7(4) ?
C22 C221 H22A 109.5 ?
C22 C221 H22B 109.5 ?
H22A C221 H22B 109.5 ?
C22 C221 H22C 109.5 ?
H22A C221 H22C 109.5 ?
H22B C221 H22C 109.5 ?
C24 C241 H24A 109.5 ?
C24 C241 H24B 109.5 ?
H24A C241 H24B 109.5 ?
C24 C241 H24C 109.5 ?
H24A C241 H24C 109.5 ?
H24B C241 H24C 109.5 ?
C26 C261 H26A 109.5 ?
C26 C261 H26B 109.5 ?
H26A C261 H26B 109.5 ?
C26 C261 H26C 109.5 ?
H26A C261 H26C 109.5 ?
H26B C261 H26C 109.5 ?
C31 C311 H31A 109.5 ?
C31 C311 H31B 109.5 ?
H31A C311 H31B 109.5 ?
C31 C311 H31C 109.5 ?
H31A C311 H31C 109.5 ?
H31B C311 H31C 109.5 ?
C41 C411 H41A 109.5 ?
C41 C411 H41B 109.5 ?
H41A C411 H41B 109.5 ?
C41 C411 H41C 109.5 ?
H41A C411 H41C 109.5 ?
H41B C411 H41C 109.5 ?
C62 C621 H62A 109.5 ?
C62 C621 H62B 109.5 ?
H62A C621 H62B 109.5 ?
C62 C621 H62C 109.5 ?
H62A C621 H62C 109.5 ?
H62B C621 H62C 109.5 ?
C64 C641 H64A 109.5 ?
C64 C641 H64B 109.5 ?
H64A C641 H64B 109.5 ?
C64 C641 H64C 109.5 ?
H64A C641 H64C 109.5 ?
H64B C641 H64C 109.5 ?
C66 C661 H66A 109.5 ?
C66 C661 H66B 109.5 ?
H66A C661 H66B 109.5 ?
C66 C661 H66C 109.5 ?
H66A C661 H66C 109.5 ?
H66B C661 H66C 109.5 ?

loop_
_geom_bond_atom_site_label_1
_geom_bond_atom_site_label_2
_geom_bond_distance
_geom_bond_publ_flag
Er C11 2.434(4) y
Er C31 2.706(5) y
Er C32 2.642(4) y
Er C33 2.591(4) y
Er C34 2.591(4) y
Er C35 2.641(4) y
Er C41 2.606(4) y
Er C42 2.620(4) y
Er C43 2.639(5) y
Er C44 2.635(5) y
Er C45 2.623(4) y
C11 C16 1.407(6) ?
C11 C12 1.427(5) ?
C12 C13 1.388(6) ?
C12 C21 1.512(5) ?
C13 C14 1.379(6) ?
C13 H13A 0.9500 ?
C14 C15 1.396(6) ?
C14 H14A 0.9500 ?
C15 C16 1.399(6) ?
C15 H15A 0.9500 ?
C16 C61 1.505(6) ?
C21 C26 1.406(6) ?
C21 C22 1.413(6) ?
C22 C23 1.402(6) ?
C22 C221 1.502(6) ?
C23 C24 1.383(6) ?
C23 H23A 0.9500 ?
C24 C25 1.398(6) ?
C24 C241 1.512(6) ?
C25 C26 1.388(6) ?
C25 H25A 0.9500 ?
C26 C261 1.509(6) ?
C31 C32 1.403(6) ?
C31 C35 1.429(6) ?
C31 C311 1.501(7) ?
C32 C33 1.409(6) ?
C32 H32A 1.0000 ?
C33 C34 1.414(7) ?
C33 H33A 1.0000 ?
C34 C35 1.396(6) ?
C34 H34A 1.0000 ?
C35 H35A 1.0000 ?
C41 C42 1.412(7) ?
C41 C45 1.420(7) ?
C41 C411 1.516(7) ?
C42 C43 1.400(7) ?
C42 H42A 1.0000 ?
C43 C44 1.393(8) ?
C43 H43A 1.0000 ?
C44 C45 1.410(7) ?
C44 H44A 1.0000 ?
C45 H45A 1.0000 ?
C61 C62 1.400(6) ?
C61 C66 1.419(6) ?
C62 C63 1.398(6) ?
C62 C621 1.509(6) ?
C63 C64 1.384(6) ?
C63 H63A 0.9500 ?
C64 C65 1.387(7) ?
C64 C641 1.523(7) ?
C65 C66 1.397(6) ?
C65 H65A 0.9500 ?
C66 C661 1.506(6) ?
C221 H22A 0.9800 ?
C221 H22B 0.9800 ?
C221 H22C 0.9800 ?
C241 H24A 0.9800 ?
C241 H24B 0.9800 ?
C241 H24C 0.9800 ?
C261 H26A 0.9800 ?
C261 H26B 0.9800 ?
C261 H26C 0.9800 ?
C311 H31A 0.9800 ?
C311 H31B 0.9800 ?
C311 H31C 0.9800 ?
C411 H41A 0.9800 ?
C411 H41B 0.9800 ?
C411 H41C 0.9800 ?
C621 H62A 0.9800 ?
C621 H62B 0.9800 ?
C621 H62C 0.9800 ?
C641 H64A 0.9800 ?
C641 H64B 0.9800 ?
C641 H64C 0.9800 ?
C661 H66A 0.9800 ?
C661 H66B 0.9800 ?
C661 H66C 0.9800 ?
